data_1563217
loop_
_publ_author_name
'Yang, Yang'
'Sun, Jiang-Bo'
'Cui, Miao'
'Liu, Rui-Bin'
'Wang, Yu'
'Meng, Chang-Gong'

_publ_section_title
;
 Synthesis and structure of [C6N4H20]0.5[B5O6(OH)4]: A new organically
 templated pentaborate with white-light-emission
;
_journal_issue 7
_journal_name_full 'Journal of Solid State Chemistry'
_journal_page_first 1666
_journal_page_last 1670
_journal_paper_doi 10.1016/j.jssc.2011.05.001
_journal_volume 184
_journal_year 2011
_chemical_formula_sum 'C3 H14 B5 N2 O10'
_chemical_formula_weight 292.21
_space_group_IT_number 14
_space_group_name_Hall '-P 2ybc'
_space_group_name_H-M_alt 'P 1 21/c 1'
_symmetry_cell_setting monoclinic
_symmetry_space_group_name_H-M 'P 1 21/c 1'
_atom_sites_solution_hydrogens geom
_atom_sites_solution_primary direct
_atom_sites_solution_secondary difmap
_cell_angle_alpha 90.00
_cell_angle_beta 91.512(4)
_cell_angle_gamma 90.00
_cell_formula_units_Z 4
_cell_length_a 9.200(3)
_cell_length_b 14.121(5)
_cell_length_c 10.330(4)
_cell_measurement_temperature 293(2)
_cell_volume 1341.5(8)
_computing_cell_refinement 'Bruker SMART'
_computing_data_collection 'Bruker SMART'
_computing_data_reduction 'Bruker SAINT'
_computing_structure_refinement 'SHELXL-97 (Sheldrick, 1997)'
_computing_structure_solution 'SHELXS-97 (Sheldrick, 1990)'
_diffrn_ambient_temperature 293(2)
_diffrn_measured_fraction_theta_full 0.982
_diffrn_measured_fraction_theta_max 0.982
_diffrn_measurement_device_type 'CCD area detector'
_diffrn_measurement_method 'phi and omega scans'
_diffrn_radiation_monochromator graphite
_diffrn_radiation_source 'fine-focus sealed tube'
_diffrn_radiation_type MoK\a
_diffrn_radiation_wavelength 0.71073
_diffrn_reflns_av_R_equivalents 0.0260
_diffrn_reflns_av_sigmaI/netI 0.0342
_diffrn_reflns_limit_h_max 10
_diffrn_reflns_limit_h_min -10
_diffrn_reflns_limit_k_max 16
_diffrn_reflns_limit_k_min -9
_diffrn_reflns_limit_l_max 12
_diffrn_reflns_limit_l_min -12
_diffrn_reflns_number 6027
_diffrn_reflns_theta_full 25.00
_diffrn_reflns_theta_max 25.00
_diffrn_reflns_theta_min 2.44
_exptl_absorpt_coefficient_mu 0.131
_exptl_absorpt_correction_T_max 0.9870
_exptl_absorpt_correction_T_min 0.9679
_exptl_absorpt_correction_type none
_exptl_crystal_density_diffrn 1.447
_exptl_crystal_density_method 'not measured'
_exptl_crystal_F_000 604
_exptl_crystal_size_max 0.25
_exptl_crystal_size_mid 0.25
_exptl_crystal_size_min 0.10
_refine_diff_density_max 0.963
_refine_diff_density_min -0.420
_refine_diff_density_rms 0.102
_refine_ls_extinction_method none
_refine_ls_goodness_of_fit_ref 0.997
_refine_ls_hydrogen_treatment 'riding model'
_refine_ls_matrix_type full
_refine_ls_number_parameters 190
_refine_ls_number_reflns 2320
_refine_ls_number_restraints 12
_refine_ls_restrained_S_all 0.994
_refine_ls_R_factor_all 0.0925
_refine_ls_R_factor_gt 0.0735
_refine_ls_shift/su_max 0.094
_refine_ls_shift/su_mean 0.001
_refine_ls_structure_factor_coef Fsqd
_refine_ls_weighting_details 'calc w=1/[\s^2^(Fo^2^)+(0.1983P)^2^+0.0000P] where P=(Fo^2^+2Fc^2^)/3'
_refine_ls_weighting_scheme calc
_refine_ls_wR_factor_gt 0.2249
_refine_ls_wR_factor_ref 0.2477
_reflns_number_gt 1704
_reflns_number_total 2320
_reflns_threshold_expression >2sigma(I)
_cod_data_source_file JSSC-2011-184-1666.cif
_cod_data_source_block 1
_cod_depositor_comments
;
The following automatic conversions were performed:

data item '_symmetry_cell_setting' value 'Monoclinic' was changed to
'monoclinic' in accordance with the built-in table derived from the
CIF Core dictionary named 'cif_core.dic' version 2.4.5 last updated
on 2014-11-21.

Automatic conversion script
Id: cif_fix_values 8369 2020-08-20 11:38:08Z andrius 
;
_cod_original_cell_volume 1341.4(9)
_cod_original_sg_symbol_H-M 'P2(1)/c  '
_cod_database_code 1563217

loop_
_symmetry_equiv_pos_as_xyz
'x, y, z'
'-x, y+1/2, -z+1/2'
'-x, -y, -z'
'x, -y-1/2, z-1/2'

loop_
_atom_site_label
_atom_site_type_symbol
_atom_site_fract_x
_atom_site_fract_y
_atom_site_fract_z
_atom_site_U_iso_or_equiv
_atom_site_adp_type
_atom_site_occupancy
_atom_site_symmetry_multiplicity
_atom_site_calc_flag
_atom_site_refinement_flags
_atom_site_disorder_assembly
_atom_site_disorder_group
O1 O 0.4498(3) 0.2311(2) 0.3407(3) 0.0521(8) Uani 1 1 d . . .
H1A H 0.3772 0.2476 0.2987 0.078 Uiso 1 1 calc R . .
N1 N 0.2822(3) -0.1139(2) 0.7359(3) 0.0457(8) Uani 1 1 d . . .
H1B H 0.2335 -0.0596 0.7287 0.055 Uiso 1 1 calc R . .
H1C H 0.2231 -0.1619 0.7159 0.055 Uiso 1 1 calc R . .
H1D H 0.3562 -0.1135 0.6820 0.055 Uiso 1 1 calc R . .
B1 B 0.4092(4) 0.1868(3) 0.4494(4) 0.0344(9) Uani 1 1 d . . .
C1 C 0.3381(4) -0.1250(3) 0.8693(4) 0.0548(10) Uani 1 1 d . . .
H1E H 0.4432 -0.1308 0.8695 0.066 Uiso 1 1 calc R . .
H1F H 0.2987 -0.1823 0.9065 0.066 Uiso 1 1 calc R . .
O2 O 0.5194(2) 0.14509(18) 0.5231(2) 0.0391(7) Uani 1 1 d . . .
B2 B 0.4824(4) 0.0862(3) 0.6237(4) 0.0311(8) Uani 1 1 d . . .
N2 N 0.1393(4) -0.0232(2) 0.9452(3) 0.0452(8) Uani 1 1 d . . .
H2C H 0.1072 -0.0301 0.8617 0.054 Uiso 1 1 calc R . .
C2 C 0.2955(5) -0.0397(3) 0.9508(4) 0.0575(11) Uani 1 1 d . . .
H2A H 0.3266 -0.0503 1.0401 0.069 Uiso 1 1 calc R . .
H2B H 0.3452 0.0161 0.9199 0.069 Uiso 1 1 calc R . .
O3 O 0.5854(2) 0.0330(2) 0.6851(3) 0.0488(7) Uani 1 1 d . . .
H3A H 0.6639 0.0414 0.6512 0.073 Uiso 1 1 calc R . .
B3 B 0.2275(4) 0.1396(3) 0.6077(3) 0.0294(8) Uani 1 1 d . . .
O4 O 0.3426(2) 0.07793(15) 0.6609(2) 0.0318(6) Uani 1 1 d . . .
B4 B 0.0596(4) 0.2417(3) 0.7290(3) 0.0329(8) Uani 1 1 d . . .
O5 O 0.2696(2) 0.18221(17) 0.4856(2) 0.0344(6) Uani 1 1 d . . .
B5 B -0.0400(4) 0.1158(3) 0.6043(3) 0.0317(8) Uani 1 1 d . . .
O6 O 0.0964(2) 0.08203(15) 0.5825(2) 0.0329(6) Uani 1 1 d . . .
O7 O 0.1955(2) 0.21490(15) 0.7034(2) 0.0326(6) Uani 1 1 d . . .
O8 O 0.0284(2) 0.31231(18) 0.8141(2) 0.0432(7) Uani 1 1 d . . .
H8A H 0.0954 0.3176 0.8676 0.065 Uiso 1 1 calc R . .
O9 O -0.0612(2) 0.19835(16) 0.6702(2) 0.0376(6) Uani 1 1 d . . .
O10 O -0.1583(2) 0.06661(19) 0.5628(3) 0.0454(7) Uani 1 1 d . . .
H10A H -0.1326 0.0217 0.5187 0.068 Uiso 1 1 calc R . .
C3 C 0.0596(5) -0.0903(3) 1.0264(5) 0.0123(10) Uani 0.50 1 d PU . .
H3B H 0.0904 -0.0826 1.1164 0.015 Uiso 0.50 1 calc PR . .
H3C H 0.0814 -0.1547 1.0006 0.015 Uiso 0.50 1 calc PR . .
C3' C 0.1041(5) 0.0727(3) 0.9878(5) 0.0120(10) Uani 0.50 1 d PU . .
H3D H 0.1559 0.1184 0.9363 0.014 Uiso 0.50 1 calc PR . .
H3E H 0.1350 0.0808 1.0777 0.014 Uiso 0.50 1 calc PR . .

loop_
_atom_site_aniso_label
_atom_site_aniso_U_11
_atom_site_aniso_U_22
_atom_site_aniso_U_33
_atom_site_aniso_U_23
_atom_site_aniso_U_13
_atom_site_aniso_U_12
O1 0.0322(14) 0.075(2) 0.0497(15) 0.0267(14) 0.0088(11) 0.0053(12)
N1 0.0466(19) 0.0420(17) 0.0491(18) -0.0015(14) 0.0122(14) -0.0020(14)
B1 0.0217(17) 0.044(2) 0.038(2) -0.0014(16) 0.0028(15) 0.0011(15)
C1 0.046(2) 0.057(2) 0.061(3) 0.0090(19) 0.0040(19) 0.0087(19)
O2 0.0222(12) 0.0541(15) 0.0411(14) 0.0117(11) 0.0040(10) 0.0021(10)
B2 0.0217(18) 0.0345(19) 0.0370(19) -0.0027(15) -0.0006(15) -0.0002(14)
N2 0.0532(19) 0.0442(18) 0.0386(16) -0.0004(13) 0.0102(14) -0.0048(14)
C2 0.061(3) 0.068(3) 0.043(2) -0.0025(19) 0.0009(19) -0.003(2)
O3 0.0278(13) 0.0620(17) 0.0567(16) 0.0216(13) 0.0024(11) 0.0084(11)
B3 0.0199(17) 0.0332(18) 0.0352(19) -0.0031(14) 0.0009(14) 0.0012(13)
O4 0.0194(11) 0.0394(13) 0.0366(13) 0.0057(9) 0.0027(9) 0.0011(9)
B4 0.0278(19) 0.038(2) 0.0330(19) -0.0038(16) 0.0027(15) 0.0027(15)
O5 0.0233(12) 0.0488(14) 0.0313(12) 0.0045(10) 0.0052(9) 0.0050(9)
B5 0.0223(18) 0.040(2) 0.0327(19) 0.0011(15) 0.0020(14) 0.0018(15)
O6 0.0181(12) 0.0370(13) 0.0436(14) -0.0086(9) 0.0036(10) 0.0005(8)
O7 0.0231(12) 0.0406(13) 0.0342(12) -0.0106(9) 0.0027(9) 0.0002(9)
O8 0.0324(13) 0.0502(15) 0.0470(14) -0.0187(11) -0.0003(11) 0.0050(11)
O9 0.0233(12) 0.0454(14) 0.0443(14) -0.0129(11) 0.0020(10) 0.0050(10)
O10 0.0214(12) 0.0532(16) 0.0619(17) -0.0235(12) 0.0056(11) -0.0020(10)
C3 0.020(3) 0.0000(19) 0.018(2) 0.0081(17) 0.015(2) 0.0004(17)
C3' 0.020(3) 0.003(2) 0.013(2) -0.0002(17) 0.0128(19) -0.0068(17)

loop_
_atom_type_symbol
_atom_type_description
_atom_type_scat_dispersion_real
_atom_type_scat_dispersion_imag
_atom_type_scat_source
C C 0.0033 0.0016 'International Tables Vol C Tables 4.2.6.8 and 6.1.1.4'
H H 0.0000 0.0000 'International Tables Vol C Tables 4.2.6.8 and 6.1.1.4'
B B 0.0013 0.0007 'International Tables Vol C Tables 4.2.6.8 and 6.1.1.4'
N N 0.0061 0.0033 'International Tables Vol C Tables 4.2.6.8 and 6.1.1.4'
O O 0.0106 0.0060 'International Tables Vol C Tables 4.2.6.8 and 6.1.1.4'

loop_
_geom_angle_atom_site_label_1
_geom_angle_atom_site_label_2
_geom_angle_atom_site_label_3
_geom_angle
_geom_angle_site_symmetry_1
_geom_angle_site_symmetry_3
O1 B1 O5 122.7(3) . .
O1 B1 O2 116.2(3) . .
O5 B1 O2 121.1(3) . .
N1 C1 C2 110.2(3) . .
B2 O2 B1 118.7(3) . .
O3 B2 O4 118.4(3) . .
O3 B2 O2 120.3(3) . .
O4 B2 O2 121.3(3) . .
C2 N2 C3' 111.3(3) . .
C2 N2 C3 112.3(3) . .
C3' N2 C3 107.8(3) . .
N2 C2 C1 111.9(3) . .
O5 B3 O4 111.3(2) . .
O5 B3 O6 108.0(3) . .
O4 B3 O6 108.6(3) . .
O5 B3 O7 110.0(3) . .
O4 B3 O7 109.3(2) . .
O6 B3 O7 109.7(2) . .
B2 O4 B3 121.5(3) . .
O7 B4 O8 123.2(3) . .
O7 B4 O9 121.8(3) . .
O8 B4 O9 115.0(3) . .
B1 O5 B3 122.4(3) . .
O10 B5 O9 118.1(3) . .
O10 B5 O6 120.3(3) . .
O9 B5 O6 121.6(3) . .
B5 O6 B3 122.0(3) . .
B4 O7 B3 122.4(2) . .
B5 O9 B4 117.9(3) . .
N2 C3 C3' 110.1(4) . 3_557
N2 C3' C3 110.3(4) . 3_557

loop_
_geom_bond_atom_site_label_1
_geom_bond_atom_site_label_2
_geom_bond_distance
_geom_bond_site_symmetry_2
O1 B1 1.347(5) .
N1 C1 1.467(5) .
B1 O5 1.349(4) .
B1 O2 1.383(4) .
C1 C2 1.526(6) .
O2 B2 1.380(4) .
B2 O3 1.354(4) .
B2 O4 1.357(4) .
N2 C2 1.455(5) .
N2 C3' 1.462(5) .
N2 C3 1.474(5) .
B3 O5 1.459(4) .
B3 O4 1.466(4) .
B3 O6 1.472(4) .
B3 O7 1.486(4) .
B4 O7 1.339(4) .
B4 O8 1.365(4) .
B4 O9 1.395(4) .
B5 O10 1.351(4) .
B5 O9 1.367(4) .
B5 O6 1.367(4) .
C3 C3' 1.530(7) 3_557
C3' C3 1.530(7) 3_557
